data_7245345
loop_
_publ_author_name
'Gale, Samuel David'
'Lloyd, Harry James'
'Male, Louise'
'Warren, Mark R.'
'Saunders, Lucy K.'
'Anderson, P. A.'
'Yeung, Hamish Hei-Man'

_publ_section_title
;
 Materials discovery and design limits in MDABCO perovskites
;
_journal_name_full CrystEngComm
_journal_paper_doi 10.1039/D2CE00848C
_journal_year 2022
_chemical_formula_moiety 'C7 H16 N2, 3(Cl), H4 N'
_chemical_formula_sum 'C7 H20 Cl3 N3'
_chemical_formula_weight 252.61
_chemical_name_systematic '[MDABCO]NH4Cl3'
_space_group_crystal_system monoclinic
_space_group_IT_number 14
_space_group_name_Hall '-P 2yn'
_space_group_name_H-M_alt 'P 1 21/n 1'
_atom_sites_solution_hydrogens mixed
_atom_sites_solution_primary dual
_audit_creation_date 2022-04-07
_audit_creation_method
;
Olex2 1.5
(compiled 2021.12.09 svn.r5202d8cf for OlexSys, GUI svn.r6439)
;
_audit_update_record
;
2022-06-22 deposited with the CCDC.	2022-08-12 downloaded from the CCDC.
;
_cell_angle_alpha 90
_cell_angle_beta 90.577(2)
_cell_angle_gamma 90
_cell_formula_units_Z 8
_cell_length_a 14.8238(4)
_cell_length_b 10.1333(3)
_cell_length_c 16.4441(4)
_cell_measurement_reflns_used 4751
_cell_measurement_temperature 290.3(2)
_cell_measurement_theta_max 72.7830
_cell_measurement_theta_min 3.9770
_cell_volume 2470.01(12)
_computing_cell_refinement 'CrysAlisPro 1.171.41.93a (Rigaku OD, 2020)'
_computing_data_collection 'CrysAlisPro 1.171.41.93a (Rigaku OD, 2020)'
_computing_data_reduction 'CrysAlisPro 1.171.41.93a (Rigaku OD, 2020)'
_computing_molecular_graphics 'Olex2 1.5 (Dolomanov et al., 2009)'
_computing_publication_material 'Olex2 1.5 (Dolomanov et al., 2009)'
_computing_structure_refinement 'SHELXL 2018/3 (Sheldrick, 2015)'
_computing_structure_solution 'SHELXT 2018/2 (Sheldrick, 2018)'
_diffrn_ambient_environment air
_diffrn_ambient_temperature 290.3(2)
_diffrn_detector 'CCD plate'
_diffrn_detector_area_resol_mean 10.3537
_diffrn_detector_type Atlas
_diffrn_measured_fraction_theta_full 0.999
_diffrn_measured_fraction_theta_max 0.971
_diffrn_measurement_details
;
List of Runs (angles in degrees, time in seconds):

  # Type    Start    End  Width  t~exp~   \w     \q     \k     \f   Frames
#--------------------------------------------------------------------------
  1  \w   -113.00 -25.00   1.00    4.00    --  -41.39 -57.00  90.00   88
  2  \w    -84.00 -56.00   1.00    4.00    --  -41.39 125.00 -90.00   28
  3  \w   -105.00 -17.00   1.00    4.00    --  -41.39 -38.00 150.00   88
  4  \w     82.00 168.00   1.00   15.97    --  103.11  45.00 120.00   86
  5  \w    105.00 149.00   1.00   15.97    --  103.11  77.00-150.00   44
  6  \w     83.00 144.00   1.00   15.97    --  103.11 178.00  30.00   61
  7  \w     49.00 106.00   1.00   15.97    --  103.11 -45.00 -90.00   57
  8  \w     28.00  56.00   1.00   15.97    --  103.11-111.00-120.00   28
  9  \w     70.00  99.00   1.00   15.97    --  103.11-111.00-120.00   29
 10  \w     83.00 139.00   1.00   15.97    --  103.11  45.00  30.00   56
 11  \w     38.00 119.00   1.00   15.97    --  103.11 -45.00 150.00   81
;
_diffrn_measurement_device 'four-circle diffractometer'
_diffrn_measurement_device_type 'SuperNova, Dual, Cu at home/near, Atlas'
_diffrn_measurement_method '\w scans'
_diffrn_orient_matrix_type 'CrysAlisPro convention (1999,Acta A55,543-557)'
_diffrn_orient_matrix_UB_11 -0.0996789000
_diffrn_orient_matrix_UB_12 -0.0343923000
_diffrn_orient_matrix_UB_13 0.0151426000
_diffrn_orient_matrix_UB_21 0.0211727000
_diffrn_orient_matrix_UB_22 -0.0196684000
_diffrn_orient_matrix_UB_23 0.0911145000
_diffrn_orient_matrix_UB_31 -0.0205236000
_diffrn_orient_matrix_UB_32 0.1467376000
_diffrn_orient_matrix_UB_33 0.0157425000
_diffrn_radiation_monochromator mirror
_diffrn_radiation_probe x-ray
_diffrn_radiation_type 'Cu K\a'
_diffrn_radiation_wavelength 1.54184
_diffrn_reflns_av_R_equivalents 0.0250
_diffrn_reflns_av_unetI/netI 0.0295
_diffrn_reflns_Laue_measured_fraction_full 0.999
_diffrn_reflns_Laue_measured_fraction_max 0.971
_diffrn_reflns_limit_h_max 18
_diffrn_reflns_limit_h_min -17
_diffrn_reflns_limit_k_max 12
_diffrn_reflns_limit_k_min -8
_diffrn_reflns_limit_l_max 19
_diffrn_reflns_limit_l_min -19
_diffrn_reflns_number 9853
_diffrn_reflns_point_group_measured_fraction_full 0.999
_diffrn_reflns_point_group_measured_fraction_max 0.971
_diffrn_reflns_theta_full 67.684
_diffrn_reflns_theta_max 72.847
_diffrn_reflns_theta_min 3.995
_diffrn_source 'micro-focus sealed X-ray tube'
_diffrn_source_type 'SuperNova (Cu) X-ray Source'
_exptl_absorpt_coefficient_mu 6.439
_exptl_absorpt_correction_T_max 1.000
_exptl_absorpt_correction_T_min 0.834
_exptl_absorpt_correction_type gaussian
_exptl_absorpt_process_details
;
CrysAlisPro 1.171.41.93a (Rigaku Oxford Diffraction, 2020)
Numerical absorption correction based on gaussian integration over
a multifaceted crystal model
Empirical absorption correction using spherical harmonics,
implemented in SCALE3 ABSPACK scaling algorithm.
;
_exptl_crystal_colour colourless
_exptl_crystal_colour_primary colourless
_exptl_crystal_density_diffrn 1.359
_exptl_crystal_description block
_exptl_crystal_F_000 1072
_exptl_crystal_size_max 0.193
_exptl_crystal_size_mid 0.113
_exptl_crystal_size_min 0.08
_refine_diff_density_max 0.609
_refine_diff_density_min -0.608
_refine_diff_density_rms 0.092
_refine_ls_extinction_method none
_refine_ls_goodness_of_fit_ref 1.041
_refine_ls_hydrogen_treatment mixed
_refine_ls_matrix_type full
_refine_ls_number_parameters 264
_refine_ls_number_reflns 4788
_refine_ls_number_restraints 0
_refine_ls_restrained_S_all 1.041
_refine_ls_R_factor_all 0.0523
_refine_ls_R_factor_gt 0.0417
_refine_ls_shift/su_max 0.001
_refine_ls_shift/su_mean 0.000
_refine_ls_structure_factor_coef Fsqd
_refine_ls_weighting_details 'w=1/[\s^2^(Fo^2^)+(0.0567P)^2^+1.1796P] where P=(Fo^2^+2Fc^2^)/3'
_refine_ls_weighting_scheme calc
_refine_ls_wR_factor_gt 0.1027
_refine_ls_wR_factor_ref 0.1102
_reflns_Friedel_coverage 0.000
_reflns_number_gt 3972
_reflns_number_total 4788
_reflns_threshold_expression 'I > 2\s(I)'
_cod_data_source_file d2ce00848c2.cif
_cod_data_source_block MDABCONH4Cl3
_cod_database_code 7245345
_shelx_shelxl_version_number 2018/3
_chemical_oxdiff_formula 'C7 H20 Cl3 N3'
_shelx_space_group_comment
;
The symmetry employed for this shelxl refinement is uniquely defined
by the following loop, which should always be used as a source of
symmetry information in preference to the above space-group names.
They are only intended as comments.
;
_shelx_estimated_absorpt_t_max 0.627
_shelx_estimated_absorpt_t_min 0.370
_olex2_refinement_description
;
1. Fixed Uiso
 At 1.2 times of:
  All C(H,H) groups
 At 1.5 times of:
  All C(H,H,H) groups, All N(H,H,H,H) groups
2. Others
 Sof(N31A)=Sof(H31A)=Sof(H31B)=Sof(H31C)=Sof(H31D)=1-FVAR(1)
 Sof(N301)=Sof(H30A)=Sof(H30B)=Sof(H30C)=Sof(H30D)=FVAR(1)
3.a Free rotating group:
 N201(H20A,H20B,H20C,H20D), N301(H30A,H30B,H30C,H30D), N31A(H31A,H31B,H31C,H31D)
3.b Secondary CH2 refined with riding coordinates:
 C1(H1A,H1B), C2(H2A,H2B), C3(H3A,H3B), C4(H4A,H4B), C5(H5A,H5B), C6(H6A,H6B),
 C101(H10A,H10B), C102(H10C,H10D), C103(H10E,H10F), C104(H10G,H10H), C105(H10I,
 H10J), C106(H10K,H10L)
3.c Idealised Me refined as rotating group:
 C7(H7A,H7B,H7C), C107(H10M,H10N,H10O)
;
_olex2_submission_special_instructions 'No special instructions were received'
_oxdiff_exptl_absorpt_empirical_details
;
Empirical correction (ABSPACK) includes:
- Absorption correction using spherical harmonics
- Frame scaling
;
_oxdiff_exptl_absorpt_empirical_full_max 1.442
_oxdiff_exptl_absorpt_empirical_full_min 0.798

loop_
_space_group_symop_operation_xyz
'x, y, z'
'-x+1/2, y+1/2, -z+1/2'
'-x, -y, -z'
'x-1/2, -y-1/2, z-1/2'

loop_
_atom_site_label
_atom_site_type_symbol
_atom_site_fract_x
_atom_site_fract_y
_atom_site_fract_z
_atom_site_U_iso_or_equiv
_atom_site_adp_type
_atom_site_occupancy
_atom_site_site_symmetry_order
_atom_site_calc_flag
_atom_site_refinement_flags_posn
_atom_site_refinement_flags_adp
_atom_site_refinement_flags_occupancy
_atom_site_disorder_assembly
_atom_site_disorder_group
C1 C 0.36572(17) 0.5122(3) 0.26777(14) 0.0386(6) Uani 1 1 d . . . . .
H1A H 0.418861 0.528700 0.301151 0.046 Uiso 1 1 calc R U . . .
H1B H 0.312762 0.530689 0.300027 0.046 Uiso 1 1 calc R U . . .
C2 C 0.44766(16) 0.3414(3) 0.19404(15) 0.0369(5) Uani 1 1 d . . . . .
H2A H 0.446759 0.249840 0.176775 0.044 Uiso 1 1 calc R U . . .
H2B H 0.500596 0.355065 0.228160 0.044 Uiso 1 1 calc R U . . .
C3 C 0.28301(15) 0.3455(3) 0.18928(14) 0.0331(5) Uani 1 1 d . . . . .
H3A H 0.228851 0.364566 0.219744 0.040 Uiso 1 1 calc R U . . .
H3B H 0.281587 0.253334 0.173373 0.040 Uiso 1 1 calc R U . . .
C4 C 0.3666(2) 0.6003(3) 0.19368(17) 0.0495(7) Uani 1 1 d . . . . .
H4A H 0.312997 0.655097 0.192826 0.059 Uiso 1 1 calc R U . . .
H4B H 0.418938 0.657687 0.196012 0.059 Uiso 1 1 calc R U . . .
C5 C 0.45117(15) 0.4315(3) 0.12033(15) 0.0388(6) Uani 1 1 d . . . . .
H5A H 0.505312 0.485125 0.122871 0.047 Uiso 1 1 calc R U . . .
H5B H 0.453121 0.378871 0.071086 0.047 Uiso 1 1 calc R U . . .
C6 C 0.28698(15) 0.4331(3) 0.11393(14) 0.0346(5) Uani 1 1 d . . . . .
H6A H 0.288933 0.378732 0.065447 0.041 Uiso 1 1 calc R U . . .
H6B H 0.233411 0.487948 0.110783 0.041 Uiso 1 1 calc R U . . .
C7 C 0.3718(2) 0.6070(3) 0.04506(17) 0.0484(7) Uani 1 1 d . . . . .
H7A H 0.372816 0.554053 -0.003324 0.073 Uiso 1 1 calc R U . . .
H7B H 0.424946 0.661148 0.047399 0.073 Uiso 1 1 calc R U . . .
H7C H 0.319218 0.662266 0.044226 0.073 Uiso 1 1 calc R U . . .
N1 N 0.36454(13) 0.3722(2) 0.24054(11) 0.0314(4) Uani 1 1 d . . . . .
H1 H 0.363(2) 0.319(4) 0.283(2) 0.058(10) Uiso 1 1 d . . . . .
N2 N 0.36950(12) 0.51877(19) 0.11843(10) 0.0276(4) Uani 1 1 d . . . . .
C101 C 0.62670(18) 0.8305(2) 0.40209(13) 0.0352(5) Uani 1 1 d . . . . .
H10A H 0.683437 0.799091 0.424752 0.042 Uiso 1 1 calc R U . . .
H10B H 0.577987 0.783309 0.428241 0.042 Uiso 1 1 calc R U . . .
C102 C 0.70398(15) 0.8667(2) 0.27343(14) 0.0319(5) Uani 1 1 d . . . . .
H10C H 0.700703 0.854354 0.214980 0.038 Uiso 1 1 calc R U . . .
H10D H 0.758737 0.825041 0.293559 0.038 Uiso 1 1 calc R U . . .
C103 C 0.53910(15) 0.8605(2) 0.27627(14) 0.0321(5) Uani 1 1 d . . . . .
H10E H 0.487104 0.824040 0.303685 0.038 Uiso 1 1 calc R U . . .
H10F H 0.534991 0.837367 0.219110 0.038 Uiso 1 1 calc R U . . .
C104 C 0.6172(2) 0.9770(3) 0.41695(14) 0.0460(7) Uani 1 1 d . . . . .
H10G H 0.560356 0.994860 0.443470 0.055 Uiso 1 1 calc R U . . .
H10H H 0.665682 1.007298 0.452374 0.055 Uiso 1 1 calc R U . . .
C105 C 0.70505(15) 1.0129(2) 0.29365(15) 0.0327(5) Uani 1 1 d . . . . .
H10I H 0.757329 1.033114 0.327337 0.039 Uiso 1 1 calc R U . . .
H10J H 0.709069 1.064050 0.243964 0.039 Uiso 1 1 calc R U . . .
C106 C 0.54095(15) 1.0102(2) 0.28604(15) 0.0350(5) Uani 1 1 d . . . . .
H10K H 0.545206 1.051766 0.233088 0.042 Uiso 1 1 calc R U . . .
H10L H 0.485690 1.039817 0.311322 0.042 Uiso 1 1 calc R U . . .
C107 C 0.61942(18) 1.1948(2) 0.35136(17) 0.0397(6) Uani 1 1 d . . . . .
H10M H 0.671281 1.220034 0.383157 0.059 Uiso 1 1 calc R U . . .
H10N H 0.565561 1.218793 0.379726 0.059 Uiso 1 1 calc R U . . .
H10O H 0.620660 1.239293 0.299839 0.059 Uiso 1 1 calc R U . . .
N101 N 0.62375(13) 0.80620(19) 0.31255(11) 0.0301(4) Uani 1 1 d . . . . .
H101 H 0.624(2) 0.713(4) 0.306(2) 0.067(11) Uiso 1 1 d . . . . .
N102 N 0.62061(11) 1.04879(17) 0.33789(10) 0.0241(4) Uani 1 1 d . . . . .
Cl1 Cl 0.86766(4) 0.68524(6) 0.39145(3) 0.03871(15) Uani 1 1 d . . . . .
Cl2 Cl 0.62075(5) 0.71387(8) 0.08096(4) 0.05222(19) Uani 1 1 d . . . . .
Cl3 Cl 0.63178(4) 0.77379(8) 0.60037(4) 0.05044(19) Uani 1 1 d . . . . .
Cl4 Cl 0.61220(4) 0.51228(5) 0.33066(4) 0.03727(15) Uani 1 1 d . . . . .
Cl5 Cl 0.38676(4) 0.73695(6) 0.43162(4) 0.03817(15) Uani 1 1 d . . . . .
Cl6 Cl 0.36641(4) 0.98797(7) 0.15545(4) 0.04545(17) Uani 1 1 d . . . . .
N201 N 0.7581(2) 0.4610(5) 0.49179(19) 0.1003(15) Uani 1 1 d G . . A -1
H20A H 0.785190 0.486552 0.436932 0.150 Uiso 1 1 d G U . A -1
H20B H 0.808656 0.432405 0.530859 0.150 Uiso 1 1 d G U . A -1
H20C H 0.724887 0.540431 0.515646 0.150 Uiso 1 1 d G U . A -1
H20D H 0.713731 0.384626 0.483633 0.150 Uiso 1 1 d G U . A -1
N301 N 0.4920(6) 1.0325(6) -0.0079(5) 0.0533(18) Uani 0.499(3) 1 d G . P B -1
H30A H 0.540524 1.076801 0.027420 0.080 Uiso 0.499(3) 1 d G U P B -1
H30B H 0.454047 0.970869 0.027352 0.080 Uiso 0.499(3) 1 d G U P B -1
H30C H 0.451193 1.103255 -0.033325 0.080 Uiso 0.499(3) 1 d G U P B -1
H30D H 0.522070 0.979184 -0.052994 0.080 Uiso 0.499(3) 1 d G U P B -1
N31A N 0.5185(4) 0.5319(5) 0.5148(3) 0.0531(13) Uani 0.501(3) 1 d G . P B -1
H31A H 0.567643 0.593027 0.537346 0.080 Uiso 0.501(3) 1 d G U P B -1
H31B H 0.469297 0.519580 0.557376 0.080 Uiso 0.501(3) 1 d G U P B -1
H31C H 0.490802 0.572704 0.463285 0.080 Uiso 0.501(3) 1 d G U P B -1
H31D H 0.546085 0.442092 0.500873 0.080 Uiso 0.501(3) 1 d G U P B -1

loop_
_atom_site_aniso_label
_atom_site_aniso_U_11
_atom_site_aniso_U_22
_atom_site_aniso_U_33
_atom_site_aniso_U_23
_atom_site_aniso_U_13
_atom_site_aniso_U_12
C1 0.0430(13) 0.0453(15) 0.0276(11) -0.0131(10) 0.0016(9) -0.0037(11)
C2 0.0334(11) 0.0391(14) 0.0381(12) 0.0012(10) -0.0002(9) 0.0089(10)
C3 0.0319(11) 0.0367(13) 0.0307(11) 0.0034(9) -0.0002(9) -0.0098(10)
C4 0.078(2) 0.0280(13) 0.0423(14) -0.0119(11) -0.0025(13) -0.0027(13)
C5 0.0273(11) 0.0511(16) 0.0381(12) 0.0064(11) 0.0080(9) 0.0067(10)
C6 0.0279(10) 0.0443(14) 0.0314(11) 0.0064(10) -0.0054(8) -0.0092(10)
C7 0.0533(15) 0.0488(17) 0.0431(14) 0.0239(13) 0.0022(12) -0.0043(13)
N1 0.0357(10) 0.0373(11) 0.0212(9) 0.0042(8) -0.0003(7) -0.0013(8)
N2 0.0285(9) 0.0292(10) 0.0252(9) 0.0025(7) 0.0018(7) -0.0017(7)
C101 0.0529(14) 0.0306(12) 0.0221(10) 0.0077(9) -0.0016(9) -0.0022(10)
C102 0.0345(11) 0.0322(12) 0.0290(11) -0.0036(9) 0.0055(8) 0.0046(9)
C103 0.0350(11) 0.0320(12) 0.0290(11) -0.0026(9) -0.0040(9) -0.0075(9)
C104 0.084(2) 0.0351(14) 0.0192(11) -0.0004(9) 0.0042(11) 0.0010(13)
C105 0.0270(10) 0.0315(12) 0.0398(12) -0.0015(10) 0.0048(9) -0.0022(9)
C106 0.0268(10) 0.0329(13) 0.0450(13) -0.0014(10) -0.0078(9) 0.0013(9)
C107 0.0505(14) 0.0198(11) 0.0488(14) -0.0062(10) 0.0019(11) -0.0004(10)
N101 0.0427(10) 0.0203(9) 0.0273(9) 0.0010(7) 0.0001(7) -0.0006(8)
N102 0.0291(8) 0.0204(9) 0.0228(8) -0.0019(7) -0.0007(6) -0.0004(7)
Cl1 0.0442(3) 0.0434(3) 0.0285(3) -0.0025(2) -0.0014(2) 0.0054(2)
Cl2 0.0549(4) 0.0614(5) 0.0403(3) -0.0138(3) -0.0010(3) -0.0043(3)
Cl3 0.0493(3) 0.0720(5) 0.0301(3) 0.0170(3) -0.0005(2) -0.0058(3)
Cl4 0.0410(3) 0.0213(3) 0.0496(3) 0.0008(2) 0.0040(2) -0.0020(2)
Cl5 0.0353(3) 0.0414(3) 0.0378(3) 0.0035(2) 0.0010(2) 0.0047(2)
Cl6 0.0372(3) 0.0623(4) 0.0370(3) 0.0050(3) 0.0008(2) -0.0021(3)
N201 0.082(2) 0.154(4) 0.0647(19) 0.041(2) -0.0261(17) -0.061(2)
N301 0.047(3) 0.061(6) 0.052(4) -0.005(4) 0.008(3) -0.011(4)
N31A 0.053(3) 0.049(4) 0.057(3) 0.004(2) -0.002(2) 0.011(2)

loop_
_atom_type_symbol
_atom_type_description
_atom_type_scat_dispersion_real
_atom_type_scat_dispersion_imag
_atom_type_scat_source
C C 0.0181 0.0091 'International Tables Vol C Tables 4.2.6.8 and 6.1.1.4'
H H 0.0000 0.0000 'International Tables Vol C Tables 4.2.6.8 and 6.1.1.4'
Cl Cl 0.3639 0.7018 'International Tables Vol C Tables 4.2.6.8 and 6.1.1.4'
N N 0.0311 0.0180 'International Tables Vol C Tables 4.2.6.8 and 6.1.1.4'

loop_
_exptl_crystal_face_index_h
_exptl_crystal_face_index_k
_exptl_crystal_face_index_l
_exptl_crystal_face_perp_dist
-4 0 -9 0.0475
5 -1 9 0.0328
-4 5 -5 0.0626
-2 -4 -8 0.0649
3 2 9 0.0674
-9 1 2 0.0514
9 0 -2 0.0515
-7 -4 0 0.0726
2 -6 -2 0.0852
8 3 -1 0.0482
-1 2 -10 0.0453
0 0 -11 0.0485
2 -6 5 0.0617
1 -1 10 0.0328

loop_
_geom_angle_atom_site_label_1
_geom_angle_atom_site_label_2
_geom_angle_atom_site_label_3
_geom_angle
_geom_angle_site_symmetry_1
_geom_angle_site_symmetry_3
_geom_angle_publ_flag
H1A C1 H1B 108.3 . . ?
C4 C1 H1A 110.0 . . ?
C4 C1 H1B 110.0 . . ?
N1 C1 H1A 110.0 . . ?
N1 C1 H1B 110.0 . . ?
N1 C1 C4 108.70(18) . . ?
H2A C2 H2B 108.4 . . ?
C5 C2 H2A 110.0 . . ?
C5 C2 H2B 110.0 . . ?
N1 C2 H2A 110.0 . . ?
N1 C2 H2B 110.0 . . ?
N1 C2 C5 108.59(19) . . ?
H3A C3 H3B 108.4 . . ?
C6 C3 H3A 110.0 . . ?
C6 C3 H3B 110.0 . . ?
N1 C3 H3A 110.0 . . ?
N1 C3 H3B 110.0 . . ?
N1 C3 C6 108.40(18) . . ?
C1 C4 H4A 109.6 . . ?
C1 C4 H4B 109.6 . . ?
H4A C4 H4B 108.2 . . ?
N2 C4 C1 110.1(2) . . ?
N2 C4 H4A 109.6 . . ?
N2 C4 H4B 109.6 . . ?
C2 C5 H5A 109.7 . . ?
C2 C5 H5B 109.7 . . ?
H5A C5 H5B 108.2 . . ?
N2 C5 C2 109.70(18) . . ?
N2 C5 H5A 109.7 . . ?
N2 C5 H5B 109.7 . . ?
C3 C6 H6A 109.8 . . ?
C3 C6 H6B 109.8 . . ?
H6A C6 H6B 108.2 . . ?
N2 C6 C3 109.54(17) . . ?
N2 C6 H6A 109.8 . . ?
N2 C6 H6B 109.8 . . ?
H7A C7 H7B 109.5 . . ?
H7A C7 H7C 109.5 . . ?
H7B C7 H7C 109.5 . . ?
N2 C7 H7A 109.5 . . ?
N2 C7 H7B 109.5 . . ?
N2 C7 H7C 109.5 . . ?
C1 N1 C2 110.31(19) . . ?
C1 N1 C3 110.49(19) . . ?
C1 N1 H1 110(2) . . ?
C2 N1 C3 109.98(18) . . ?
C2 N1 H1 108(2) . . ?
C3 N1 H1 108(2) . . ?
C4 N2 C5 109.9(2) . . ?
C4 N2 C6 109.36(19) . . ?
C4 N2 C7 109.8(2) . . ?
C5 N2 C6 108.51(19) . . ?
C5 N2 C7 110.05(19) . . ?
C6 N2 C7 109.25(18) . . ?
H10A C101 H10B 108.3 . . ?
C104 C101 H10A 110.0 . . ?
C104 C101 H10B 110.0 . . ?
N101 C101 H10A 110.0 . . ?
N101 C101 H10B 110.0 . . ?
N101 C101 C104 108.62(18) . . ?
H10C C102 H10D 108.4 . . ?
C105 C102 H10C 110.0 . . ?
C105 C102 H10D 110.0 . . ?
N101 C102 H10C 110.0 . . ?
N101 C102 H10D 110.0 . . ?
N101 C102 C105 108.27(17) . . ?
H10E C103 H10F 108.4 . . ?
C106 C103 H10E 110.1 . . ?
C106 C103 H10F 110.1 . . ?
N101 C103 H10E 110.1 . . ?
N101 C103 H10F 110.1 . . ?
N101 C103 C106 108.12(18) . . ?
C101 C104 H10G 109.8 . . ?
C101 C104 H10H 109.8 . . ?
H10G C104 H10H 108.2 . . ?
N102 C104 C101 109.52(19) . . ?
N102 C104 H10G 109.8 . . ?
N102 C104 H10H 109.8 . . ?
C102 C105 H10I 109.7 . . ?
C102 C105 H10J 109.7 . . ?
H10I C105 H10J 108.2 . . ?
N102 C105 C102 109.64(18) . . ?
N102 C105 H10I 109.7 . . ?
N102 C105 H10J 109.7 . . ?
C103 C106 H10K 109.8 . . ?
C103 C106 H10L 109.8 . . ?
H10K C106 H10L 108.2 . . ?
N102 C106 C103 109.40(18) . . ?
N102 C106 H10K 109.8 . . ?
N102 C106 H10L 109.8 . . ?
H10M C107 H10N 109.5 . . ?
H10M C107 H10O 109.5 . . ?
H10N C107 H10O 109.5 . . ?
N102 C107 H10M 109.5 . . ?
N102 C107 H10N 109.5 . . ?
N102 C107 H10O 109.5 . . ?
C101 N101 H101 106(2) . . ?
C102 N101 C101 110.03(18) . . ?
C102 N101 H101 111(2) . . ?
C103 N101 C101 110.51(18) . . ?
C103 N101 C102 110.37(17) . . ?
C103 N101 H101 109(2) . . ?
C104 N102 C105 109.91(19) . . ?
C104 N102 C106 109.57(19) . . ?
C104 N102 C107 110.65(18) . . ?
C105 N102 C106 108.48(17) . . ?
C107 N102 C105 108.85(18) . . ?
C107 N102 C106 109.35(18) . . ?
H20A N201 H20B 109.5 . . ?
H20A N201 H20C 109.5 . . ?
H20A N201 H20D 109.4 . . ?
H20B N201 H20C 109.5 . . ?
H20B N201 H20D 109.5 . . ?
H20C N201 H20D 109.5 . . ?
H30A N301 H30B 109.5 . . ?
H30A N301 H30C 109.5 . . ?
H30A N301 H30D 109.4 . . ?
H30B N301 H30C 109.5 . . ?
H30B N301 H30D 109.5 . . ?
H30C N301 H30D 109.5 . . ?
H31A N31A H31B 109.5 . . ?
H31A N31A H31C 109.5 . . ?
H31A N31A H31D 109.5 . . ?
H31B N31A H31C 109.4 . . ?
H31B N31A H31D 109.5 . . ?
H31C N31A H31D 109.4 . . ?

loop_
_geom_bond_atom_site_label_1
_geom_bond_atom_site_label_2
_geom_bond_distance
_geom_bond_site_symmetry_2
_geom_bond_publ_flag
C1 H1A 0.9700 . ?
C1 H1B 0.9700 . ?
C1 C4 1.510(4) . ?
C1 N1 1.488(3) . ?
C2 H2A 0.9700 . ?
C2 H2B 0.9700 . ?
C2 C5 1.519(3) . ?
C2 N1 1.490(3) . ?
C3 H3A 0.9700 . ?
C3 H3B 0.9700 . ?
C3 C6 1.526(3) . ?
C3 N1 1.491(3) . ?
C4 H4A 0.9700 . ?
C4 H4B 0.9700 . ?
C4 N2 1.489(3) . ?
C5 H5A 0.9700 . ?
C5 H5B 0.9700 . ?
C5 N2 1.500(3) . ?
C6 H6A 0.9700 . ?
C6 H6B 0.9700 . ?
C6 N2 1.501(3) . ?
C7 H7A 0.9600 . ?
C7 H7B 0.9600 . ?
C7 H7C 0.9600 . ?
C7 N2 1.503(3) . ?
N1 H1 0.88(4) . ?
C101 H10A 0.9700 . ?
C101 H10B 0.9700 . ?
C101 C104 1.512(4) . ?
C101 N101 1.493(3) . ?
C102 H10C 0.9700 . ?
C102 H10D 0.9700 . ?
C102 C105 1.519(3) . ?
C102 N101 1.490(3) . ?
C103 H10E 0.9700 . ?
C103 H10F 0.9700 . ?
C103 C106 1.525(3) . ?
C103 N101 1.489(3) . ?
C104 H10G 0.9700 . ?
C104 H10H 0.9700 . ?
C104 N102 1.491(3) . ?
C105 H10I 0.9700 . ?
C105 H10J 0.9700 . ?
C105 N102 1.499(3) . ?
C106 H10K 0.9700 . ?
C106 H10L 0.9700 . ?
C106 N102 1.501(3) . ?
C107 H10M 0.9600 . ?
C107 H10N 0.9600 . ?
C107 H10O 0.9600 . ?
C107 N102 1.496(3) . ?
N101 H101 0.95(4) . ?
N201 H20A 1.0241 . ?
N201 H20B 1.0239 . ?
N201 H20C 1.0237 . ?
N201 H20D 1.0240 . ?
N301 H30A 1.0239 . ?
N301 H30B 1.0240 . ?
N301 H30C 1.0240 . ?
N301 H30D 1.0240 . ?
N31A H31A 1.0236 . ?
N31A H31B 1.0239 . ?
N31A H31C 1.0242 . ?
N31A H31D 1.0243 . ?

loop_
_geom_hbond_atom_site_label_D
_geom_hbond_atom_site_label_H
_geom_hbond_atom_site_label_A
_geom_hbond_distance_DH
_geom_hbond_distance_HA
_geom_hbond_distance_DA
_geom_hbond_angle_DHA
_geom_hbond_site_symmetry_A
_geom_hbond_publ_flag
N1 H1 Cl3 0.88(4) 2.14(4) 3.005(2) 168(3) 3_666 yes
N101 H101 Cl4 0.95(4) 2.08(4) 2.998(2) 161(3) . yes

loop_
_geom_torsion_atom_site_label_1
_geom_torsion_atom_site_label_2
_geom_torsion_atom_site_label_3
_geom_torsion_atom_site_label_4
_geom_torsion
_geom_torsion_site_symmetry_1
_geom_torsion_site_symmetry_2
_geom_torsion_site_symmetry_3
_geom_torsion_site_symmetry_4
_geom_torsion_publ_flag
C1 C4 N2 C5 -58.0(3) . . . . ?
C1 C4 N2 C6 61.0(3) . . . . ?
C1 C4 N2 C7 -179.1(2) . . . . ?
C2 C5 N2 C4 59.7(3) . . . . ?
C2 C5 N2 C6 -59.8(2) . . . . ?
C2 C5 N2 C7 -179.3(2) . . . . ?
C3 C6 N2 C4 -58.5(3) . . . . ?
C3 C6 N2 C5 61.3(2) . . . . ?
C3 C6 N2 C7 -178.7(2) . . . . ?
C4 C1 N1 C2 62.1(3) . . . . ?
C4 C1 N1 C3 -59.7(3) . . . . ?
C5 C2 N1 C1 -60.0(3) . . . . ?
C5 C2 N1 C3 62.1(3) . . . . ?
C6 C3 N1 C1 61.7(2) . . . . ?
C6 C3 N1 C2 -60.3(3) . . . . ?
N1 C1 C4 N2 -2.1(3) . . . . ?
N1 C2 C5 N2 -1.0(3) . . . . ?
N1 C3 C6 N2 -1.8(3) . . . . ?
C101 C104 N102 C105 -54.9(3) . . . . ?
C101 C104 N102 C106 64.2(3) . . . . ?
C101 C104 N102 C107 -175.1(2) . . . . ?
C102 C105 N102 C104 63.2(2) . . . . ?
C102 C105 N102 C106 -56.6(2) . . . . ?
C102 C105 N102 C107 -175.51(19) . . . . ?
C103 C106 N102 C104 -55.4(2) . . . . ?
C103 C106 N102 C105 64.6(2) . . . . ?
C103 C106 N102 C107 -176.81(19) . . . . ?
C104 C101 N101 C102 65.6(3) . . . . ?
C104 C101 N101 C103 -56.5(3) . . . . ?
C105 C102 N101 C101 -57.1(2) . . . . ?
C105 C102 N101 C103 65.1(2) . . . . ?
C106 C103 N101 C101 64.9(2) . . . . ?
C106 C103 N101 C102 -57.0(2) . . . . ?
N101 C101 C104 N102 -7.5(3) . . . . ?
N101 C102 C105 N102 -6.1(3) . . . . ?
N101 C103 C106 N102 -7.3(3) . . . . ?

loop_
_exptl_oxdiff_crystal_face_indexfrac_h
_exptl_oxdiff_crystal_face_indexfrac_k
_exptl_oxdiff_crystal_face_indexfrac_l
_exptl_oxdiff_crystal_face_x
_exptl_oxdiff_crystal_face_y
_exptl_oxdiff_crystal_face_z
-4.4367 0.4489 -9.3931 0.2846 -0.9586 0.0091
4.5242 -0.7655 9.2868 -0.2840 0.9570 -0.0590
-4.3842 4.9593 -5.0033 0.1907 -0.6462 0.7389
-1.6597 -4.3422 -7.7872 0.1969 -0.6593 -0.7257
3.1746 2.3745 9.2754 -0.2577 0.8656 0.4293
-9.3274 1.0167 2.1321 0.9271 -0.0232 0.3742
9.4682 0.4936 -1.8183 -0.9883 0.0251 -0.1505
-7.2148 -4.3450 0.4856 0.8759 -0.0231 -0.4819
1.9955 -6.3377 -1.8439 -0.0089 -0.0011 -1.0000
8.2134 3.3886 -0.9061 -0.9490 0.0247 0.3144
-1.0370 2.3352 -9.8992 -0.1268 -0.9698 0.2081
-0.2282 -0.3299 -10.6540 -0.1272 -0.9691 -0.2114
1.8922 -5.5235 5.3828 0.0829 0.6392 -0.7646
0.7286 -1.2953 10.4242 0.1298 0.9907 -0.0409
